data_2238711
loop_
_publ_author_name
'Han, Yan-Hua'
'Zhao, Qiao'
'Wang, Yong'

_publ_section_title
;
 1,5-Bis(4-isopropylbenzylidene)thiocarbonohydrazide
;
_journal_coeditor_code CV5428
_journal_issue 11
_journal_name_full 'Acta Crystallographica Section E'
_journal_page_first o1663
_journal_paper_doi 10.1107/S1600536813027293
_journal_volume 69
_journal_year 2013
_chemical_formula_iupac 'C21 H26 N4 S'
_chemical_formula_moiety 'C21 H26 N4 S'
_chemical_formula_sum 'C21 H26 N4 S'
_chemical_formula_weight 366.52
_chemical_name_systematic
;
1,5-Bis(4-isopropylbenzylidene)thiocarbonohydrazide
;
_space_group_IT_number 14
_symmetry_cell_setting monoclinic
_symmetry_space_group_name_Hall '-P 2ybc'
_symmetry_space_group_name_H-M 'P 1 21/c 1'
_atom_sites_solution_hydrogens geom
_atom_sites_solution_primary direct
_atom_sites_solution_secondary difmap
_audit_creation_method SHELXL-97
_cell_angle_alpha 90.00
_cell_angle_beta 95.330(6)
_cell_angle_gamma 90.00
_cell_formula_units_Z 4
_cell_length_a 18.082(6)
_cell_length_b 11.129(4)
_cell_length_c 10.617(3)
_cell_measurement_reflns_used 1030
_cell_measurement_temperature 296(2)
_cell_measurement_theta_max 20.186
_cell_measurement_theta_min 2.651
_cell_volume 2127.3(12)
_computing_cell_refinement 'SAINT (Bruker, 2007)'
_computing_data_collection 'SMART (Bruker, 2007)'
_computing_data_reduction 'SAINT (Bruker, 2007)'
_computing_molecular_graphics 'SHELXTL (Sheldrick, 2008)'
_computing_publication_material 'SHELXTL (Sheldrick, 2008)'
_computing_structure_refinement 'SHELXL97 (Sheldrick, 2008)'
_computing_structure_solution 'SHELXS97 (Sheldrick, 2008)'
_diffrn_ambient_temperature 296(2)
_diffrn_measured_fraction_theta_full 0.969
_diffrn_measured_fraction_theta_max 0.969
_diffrn_measurement_device_type 'Bruker SMART APEX with a CCD area detector'
_diffrn_measurement_method 'phi and omega scans'
_diffrn_radiation_monochromator graphite
_diffrn_radiation_source 'fine-focus sealed tube'
_diffrn_radiation_type MoK\a
_diffrn_radiation_wavelength 0.71073
_diffrn_reflns_av_R_equivalents 0.0649
_diffrn_reflns_av_sigmaI/netI 0.0823
_diffrn_reflns_limit_h_max 21
_diffrn_reflns_limit_h_min -17
_diffrn_reflns_limit_k_max 13
_diffrn_reflns_limit_k_min -8
_diffrn_reflns_limit_l_max 11
_diffrn_reflns_limit_l_min -12
_diffrn_reflns_number 10028
_diffrn_reflns_theta_full 25.04
_diffrn_reflns_theta_max 25.04
_diffrn_reflns_theta_min 2.82
_exptl_absorpt_coefficient_mu 0.163
_exptl_absorpt_correction_T_max 0.9759
_exptl_absorpt_correction_T_min 0.9665
_exptl_absorpt_correction_type multi-scan
_exptl_absorpt_process_details '(SADABS; Bruker, 2007)'
_exptl_crystal_colour yellow
_exptl_crystal_density_diffrn 1.144
_exptl_crystal_density_method 'not measured'
_exptl_crystal_description block
_exptl_crystal_F_000 784
_exptl_crystal_size_max 0.21
_exptl_crystal_size_mid 0.18
_exptl_crystal_size_min 0.15
_refine_diff_density_max 0.376
_refine_diff_density_min -0.471
_refine_ls_extinction_method none
_refine_ls_goodness_of_fit_ref 1.076
_refine_ls_hydrogen_treatment constr
_refine_ls_matrix_type full
_refine_ls_number_parameters 239
_refine_ls_number_reflns 3659
_refine_ls_number_restraints 410
_refine_ls_restrained_S_all 1.201
_refine_ls_R_factor_all 0.1603
_refine_ls_R_factor_gt 0.0775
_refine_ls_shift/su_max 0.000
_refine_ls_shift/su_mean 0.000
_refine_ls_structure_factor_coef Fsqd
_refine_ls_weighting_details 'calc w=1/[\s^2^(Fo^2^)+(0.1P)^2^+0.1124P] where P=(Fo^2^+2Fc^2^)/3'
_refine_ls_weighting_scheme calc
_refine_ls_wR_factor_gt 0.1892
_refine_ls_wR_factor_ref 0.2362
_reflns_number_gt 1635
_reflns_number_total 3659
_reflns_threshold_expression I>2sigma(I)
_cod_data_source_file cv5428.cif
_cod_data_source_block I
_cod_original_cell_volume 2127.2(12)
_cod_original_sg_symbol_H-M 'P 21/c'
_cod_database_code 2238711

loop_
_symmetry_equiv_pos_as_xyz
'x, y, z'
'-x, y+1/2, -z+1/2'
'-x, -y, -z'
'x, -y-1/2, z-1/2'

loop_
_atom_site_type_symbol
_atom_site_label
_atom_site_fract_x
_atom_site_fract_y
_atom_site_fract_z
_atom_site_U_iso_or_equiv
_atom_site_adp_type
_atom_site_calc_flag
_atom_site_refinement_flags
_atom_site_occupancy
_atom_site_symmetry_multiplicity
N N1 0.1303(2) 0.8272(4) 0.2266(4) 0.0648(11) Uani d . 1 1
H H1 0.1163 0.8211 0.3016 0.078 Uiso calc R 1 1
N N2 0.1942(2) 0.7702(4) 0.1996(4) 0.0649(11) Uani d . 1 1
N N3 0.0291(2) 0.9425(4) 0.1818(3) 0.0680(11) Uani d . 1 1
H H3 0.0049 0.9959 0.1361 0.082 Uiso calc R 1 1
N N4 0.0053(2) 0.9097(3) 0.2969(3) 0.0621(10) Uani d . 1 1
S S1 0.11024(8) 0.91415(15) -0.00810(13) 0.0919(6) Uani d . 1 1
C C1 0.0896(3) 0.8915(5) 0.1412(4) 0.0630(12) Uani d U 1 1
C C2 0.2323(3) 0.7216(4) 0.2937(5) 0.0690(12) Uani d U 1 1
H H2 0.2172 0.7302 0.3746 0.083 Uiso calc R 1 1
C C3 0.2989(3) 0.6530(5) 0.2757(5) 0.0693(12) Uani d U 1 1
C C4 0.3340(3) 0.5859(5) 0.3754(6) 0.0888(15) Uani d U 1 1
H H4 0.3173 0.5904 0.4555 0.107 Uiso calc R 1 1
C C5 0.3926(3) 0.5138(6) 0.3552(7) 0.1026(16) Uani d U 1 1
H H5 0.4145 0.4697 0.4231 0.123 Uiso calc R 1 1
C C6 0.4212(3) 0.5025(6) 0.2414(7) 0.1014(16) Uani d U 1 1
C C7 0.3874(3) 0.5705(6) 0.1433(7) 0.1014(15) Uani d U 1 1
H H7 0.4053 0.5660 0.0641 0.122 Uiso calc R 1 1
C C8 0.3284(3) 0.6442(5) 0.1592(6) 0.0869(14) Uani d U 1 1
H H8 0.3075 0.6893 0.0912 0.104 Uiso calc R 1 1
C C9 0.4818(4) 0.4181(7) 0.2203(8) 0.1266(19) Uani d DU 1 1
H H9 0.4762 0.3718 0.2974 0.152 Uiso calc R 1 1
C C10 0.4599(4) 0.3124(7) 0.1311(9) 0.156(3) Uani d DU 1 1
H H10A 0.4395 0.3429 0.0507 0.234 Uiso calc R 1 1
H H10B 0.4235 0.2636 0.1673 0.234 Uiso calc R 1 1
H H10C 0.5031 0.2648 0.1197 0.234 Uiso calc R 1 1
C C11 0.5593(4) 0.4607(8) 0.2642(10) 0.176(3) Uani d DU 1 1
H H11A 0.5871 0.4714 0.1923 0.265 Uiso calc R 1 1
H H11B 0.5835 0.4020 0.3200 0.265 Uiso calc R 1 1
H H11C 0.5565 0.5357 0.3081 0.265 Uiso calc R 1 1
C C12 -0.0521(3) 0.9657(5) 0.3280(4) 0.0636(12) Uani d U 1 1
H H12 -0.0709 1.0296 0.2783 0.076 Uiso calc R 1 1
C C13 -0.0890(2) 0.9318(4) 0.4397(4) 0.0607(11) Uani d U 1 1
C C14 -0.0643(3) 0.8389(5) 0.5184(5) 0.0752(13) Uani d U 1 1
H H14 -0.0213 0.7975 0.5034 0.090 Uiso calc R 1 1
C C15 -0.1028(3) 0.8071(5) 0.6185(5) 0.0846(14) Uani d U 1 1
H H15 -0.0838 0.7461 0.6720 0.102 Uiso calc R 1 1
C C16 -0.1689(3) 0.8621(5) 0.6435(5) 0.0716(12) Uani d U 1 1
C C17 -0.1916(3) 0.9581(5) 0.5653(5) 0.0731(12) Uani d U 1 1
H H17 -0.2343 1.0001 0.5804 0.088 Uiso calc R 1 1
C C18 -0.1526(3) 0.9926(5) 0.4665(4) 0.0699(12) Uani d U 1 1
H H18 -0.1691 1.0577 0.4166 0.084 Uiso calc R 1 1
C C19 -0.2112(3) 0.8149(5) 0.7515(6) 0.0901(16) Uani d U 1 1
H H19 -0.1737 0.7960 0.8213 0.108 Uiso calc R 1 1
C C20 -0.2469(4) 0.6994(6) 0.7122(7) 0.125(2) Uani d U 1 1
H H20A -0.2697 0.6653 0.7820 0.188 Uiso calc R 1 1
H H20B -0.2100 0.6450 0.6860 0.188 Uiso calc R 1 1
H H20C -0.2840 0.7131 0.6430 0.188 Uiso calc R 1 1
C C21 -0.2629(4) 0.9014(7) 0.8022(6) 0.119(2) Uani d U 1 1
H H21A -0.3039 0.9159 0.7400 0.178 Uiso calc R 1 1
H H21B -0.2373 0.9755 0.8224 0.178 Uiso calc R 1 1
H H21C -0.2810 0.8689 0.8773 0.178 Uiso calc R 1 1

loop_
_atom_site_aniso_label
_atom_site_aniso_U_11
_atom_site_aniso_U_22
_atom_site_aniso_U_33
_atom_site_aniso_U_12
_atom_site_aniso_U_13
_atom_site_aniso_U_23
N1 0.058(2) 0.076(3) 0.063(2) 0.002(2) 0.0203(19) -0.008(2)
N2 0.056(2) 0.071(3) 0.070(3) -0.001(2) 0.017(2) -0.010(2)
N3 0.064(2) 0.085(3) 0.058(2) 0.010(2) 0.0209(19) -0.006(2)
N4 0.058(2) 0.074(3) 0.056(2) -0.002(2) 0.0155(18) -0.0111(19)
S1 0.0794(10) 0.1351(15) 0.0648(8) 0.0252(9) 0.0251(7) 0.0002(8)
C1 0.058(3) 0.073(3) 0.060(3) 0.002(2) 0.016(2) -0.009(2)
C2 0.060(2) 0.068(3) 0.081(3) -0.006(2) 0.019(2) -0.007(2)
C3 0.056(2) 0.067(3) 0.087(3) -0.005(2) 0.016(2) -0.009(2)
C4 0.073(3) 0.092(3) 0.103(3) 0.002(3) 0.013(3) -0.005(3)
C5 0.083(3) 0.098(3) 0.125(3) 0.010(3) 0.001(3) -0.008(3)
C6 0.071(3) 0.100(3) 0.133(4) 0.013(3) 0.012(3) -0.021(3)
C7 0.074(3) 0.109(3) 0.124(3) 0.007(3) 0.024(3) -0.019(3)
C8 0.063(3) 0.094(3) 0.106(3) 0.004(2) 0.022(2) -0.008(3)
C9 0.094(4) 0.124(4) 0.161(4) 0.018(3) 0.010(3) -0.023(4)
C10 0.127(5) 0.125(5) 0.218(7) 0.023(5) 0.018(5) -0.034(5)
C11 0.118(5) 0.178(7) 0.231(8) 0.042(5) 0.001(5) -0.047(6)
C12 0.061(2) 0.072(3) 0.060(2) 0.009(2) 0.015(2) 0.000(2)
C13 0.060(2) 0.064(3) 0.059(2) 0.009(2) 0.011(2) -0.001(2)
C14 0.068(3) 0.076(3) 0.084(3) 0.014(2) 0.019(2) 0.011(2)
C15 0.083(3) 0.081(3) 0.092(3) 0.010(2) 0.014(2) 0.022(2)
C16 0.070(3) 0.071(3) 0.075(3) 0.002(2) 0.018(2) 0.005(2)
C17 0.067(2) 0.080(3) 0.075(3) 0.014(2) 0.019(2) 0.004(2)
C18 0.072(3) 0.074(3) 0.066(2) 0.019(2) 0.016(2) 0.009(2)
C19 0.086(3) 0.086(4) 0.101(3) -0.005(3) 0.022(3) 0.016(3)
C20 0.126(5) 0.117(5) 0.136(5) -0.017(4) 0.033(4) 0.013(4)
C21 0.119(5) 0.128(5) 0.117(5) -0.020(4) 0.051(4) -0.003(4)

loop_
_atom_type_symbol
_atom_type_description
_atom_type_scat_dispersion_real
_atom_type_scat_dispersion_imag
_atom_type_scat_source
C C 0.0033 0.0016 'International Tables Vol C Tables 4.2.6.8 and 6.1.1.4'
H H 0.0000 0.0000 'International Tables Vol C Tables 4.2.6.8 and 6.1.1.4'
N N 0.0061 0.0033 'International Tables Vol C Tables 4.2.6.8 and 6.1.1.4'
S S 0.1246 0.1234 'International Tables Vol C Tables 4.2.6.8 and 6.1.1.4'

loop_
_geom_angle_atom_site_label_1
_geom_angle_atom_site_label_2
_geom_angle_atom_site_label_3
_geom_angle
C1 N1 N2 122.2(4)
C1 N1 H1 118.9
N2 N1 H1 118.9
C2 N2 N1 115.9(4)
C1 N3 N4 120.3(4)
C1 N3 H3 119.9
N4 N3 H3 119.9
C12 N4 N3 115.3(4)
N1 C1 N3 115.3(4)
N1 C1 S1 124.7(3)
N3 C1 S1 120.0(4)
N2 C2 C3 120.8(5)
N2 C2 H2 119.6
C3 C2 H2 119.6
C8 C3 C4 116.7(5)
C8 C3 C2 122.9(5)
C4 C3 C2 120.3(5)
C5 C4 C3 120.0(6)
C5 C4 H4 120.0
C3 C4 H4 120.0
C4 C5 C6 123.9(7)
C4 C5 H5 118.0
C6 C5 H5 118.0
C5 C6 C7 116.1(6)
C5 C6 C9 122.7(7)
C7 C6 C9 121.1(7)
C8 C7 C6 122.0(6)
C8 C7 H7 119.0
C6 C7 H7 119.0
C7 C8 C3 121.2(6)
C7 C8 H8 119.4
C3 C8 H8 119.4
C6 C9 C11 115.7(6)
C6 C9 C10 115.3(6)
C11 C9 C10 127.4(7)
C6 C9 H9 94.1
C11 C9 H9 94.1
C10 C9 H9 94.1
C9 C10 H10A 109.5
C9 C10 H10B 109.5
H10A C10 H10B 109.5
C9 C10 H10C 109.5
H10A C10 H10C 109.5
H10B C10 H10C 109.5
C9 C11 H11A 109.5
C9 C11 H11B 109.5
H11A C11 H11B 109.5
C9 C11 H11C 109.5
H11A C11 H11C 109.5
H11B C11 H11C 109.5
N4 C12 C13 121.7(4)
N4 C12 H12 119.2
C13 C12 H12 119.2
C14 C13 C18 118.0(4)
C14 C13 C12 122.7(4)
C18 C13 C12 119.3(4)
C15 C14 C13 120.4(5)
C15 C14 H14 119.8
C13 C14 H14 119.8
C14 C15 C16 122.8(5)
C14 C15 H15 118.6
C16 C15 H15 118.6
C15 C16 C17 115.8(4)
C15 C16 C19 119.4(5)
C17 C16 C19 124.8(5)
C18 C17 C16 121.8(5)
C18 C17 H17 119.1
C16 C17 H17 119.1
C17 C18 C13 121.0(5)
C17 C18 H18 119.5
C13 C18 H18 119.5
C21 C19 C20 113.3(5)
C21 C19 C16 115.3(5)
C20 C19 C16 108.8(5)
C21 C19 H19 106.3
C20 C19 H19 106.3
C16 C19 H19 106.3
C19 C20 H20A 109.5
C19 C20 H20B 109.5
H20A C20 H20B 109.5
C19 C20 H20C 109.5
H20A C20 H20C 109.5
H20B C20 H20C 109.5
C19 C21 H21A 109.5
C19 C21 H21B 109.5
H21A C21 H21B 109.5
C19 C21 H21C 109.5
H21A C21 H21C 109.5
H21B C21 H21C 109.5

loop_
_geom_bond_atom_site_label_1
_geom_bond_atom_site_label_2
_geom_bond_distance
N1 C1 1.324(6)
N1 N2 1.370(5)
N1 H1 0.8600
N2 C2 1.279(6)
N3 C1 1.339(5)
N3 N4 1.381(5)
N3 H3 0.8600
N4 C12 1.280(5)
S1 C1 1.681(5)
C2 C3 1.453(6)
C2 H2 0.9300
C3 C8 1.394(7)
C3 C4 1.399(7)
C4 C5 1.362(8)
C4 H4 0.9300
C5 C6 1.363(8)
C5 H5 0.9300
C6 C7 1.383(9)
C6 C9 1.477(9)
C7 C8 1.369(7)
C7 H7 0.9300
C8 H8 0.9300
C9 C11 1.511(8)
C9 C10 1.538(8)
C9 H9 0.9800
C10 H10A 0.9600
C10 H10B 0.9600
C10 H10C 0.9600
C11 H11A 0.9600
C11 H11B 0.9600
C11 H11C 0.9600
C12 C13 1.463(6)
C12 H12 0.9300
C13 C14 1.376(6)
C13 C18 1.387(6)
C14 C15 1.369(7)
C14 H14 0.9300
C15 C16 1.390(7)
C15 H15 0.9300
C16 C17 1.392(7)
C16 C19 1.530(7)
C17 C18 1.371(6)
C17 H17 0.9300
C18 H18 0.9300
C19 C21 1.477(8)
C19 C20 1.480(8)
C19 H19 0.9800
C20 H20A 0.9600
C20 H20B 0.9600
C20 H20C 0.9600
C21 H21A 0.9600
C21 H21B 0.9600
C21 H21C 0.9600

loop_
_geom_hbond_atom_site_label_D
_geom_hbond_atom_site_label_H
_geom_hbond_atom_site_label_A
_geom_hbond_site_symmetry_A
_geom_hbond_distance_DH
_geom_hbond_distance_HA
_geom_hbond_distance_DA
_geom_hbond_angle_DHA
N3 H3 S1 3_575 0.86 2.58 3.381(4) 155.2
